data_2014301
loop_
_publ_author_name
'Srinivasan, Bikshandarkoil R. '
'N\"ather, Christian'
'Bensch, Wolfgang'

_publ_section_title
;
 Bis[(+-)-<i>trans</i>-2-aminocyclohexylammonium]
 tetrathiomolybdate(VI) and <i>trans</i>-cyclohexane-1,4-diammonium
 tetrathiomolybdate(VI)
;
_journal_coeditor_code AV1276
_journal_issue 3
_journal_name_full 'Acta Crystallographica Section C'
_journal_page_first m98
_journal_page_last m101
_journal_paper_doi 10.1107/S0108270106001685
_journal_volume 62
_journal_year 2006
_chemical_formula_iupac '(C6 H15 N2)2 [Mo S4]'
_chemical_formula_moiety '2C6 H15 N2 +, Mo S4 2-'
_chemical_formula_sum 'C12 H30 Mo N4 S4'
_chemical_formula_weight 454.58
_chemical_name_common
;
((+-)trans-1,2cnH)~2~ tetrathiomolybdate(VI)
;
_chemical_name_systematic
;
Bis[(+-)trans-2-aminocyclohexylammonium] tetrathiomolybdate(VI)
;
_space_group_IT_number 15
_symmetry_cell_setting monoclinic
_symmetry_space_group_name_Hall '-C 2yc'
_symmetry_space_group_name_H-M 'C 1 2/c 1'
_atom_sites_solution_hydrogens geom
_atom_sites_solution_primary direct
_atom_sites_solution_secondary difmap
_audit_creation_method SHELXL-97
_cell_angle_alpha 90.00
_cell_angle_beta 107.736(12)
_cell_angle_gamma 90.00
_cell_formula_units_Z 4
_cell_length_a 19.279(3)
_cell_length_b 9.4502(11)
_cell_length_c 11.3308(16)
_cell_measurement_reflns_used 74
_cell_measurement_temperature 293(2)
_cell_measurement_theta_max 19
_cell_measurement_theta_min 10
_cell_volume 1966.2(5)
_computing_cell_refinement DIF4
_computing_data_collection 'DIF4 (Stoe & Cie, 1998)'
_computing_data_reduction 'REDU4 (Stoe & Cie, 1998)'
_computing_molecular_graphics 'XP in SHELXTL (Bruker, 1998)'
_computing_publication_material 'CIFTAB in SHELXTL'
_computing_structure_refinement 'SHELXL97 (Sheldrick, 1997)'
_computing_structure_solution 'SHELXS97 (Sheldrick, 1997)'
_diffrn_ambient_temperature 293(2)
_diffrn_measured_fraction_theta_full 1.000
_diffrn_measured_fraction_theta_max 1.000
_diffrn_measurement_device_type 'Stoe AED-II four-circle diffractometer'
_diffrn_measurement_method '\w--\q scan'
_diffrn_radiation_monochromator graphite
_diffrn_radiation_source 'fine-focus sealed tube'
_diffrn_radiation_type MoK\a
_diffrn_radiation_wavelength 0.71073
_diffrn_reflns_av_R_equivalents 0.0166
_diffrn_reflns_av_sigmaI/netI 0.0270
_diffrn_reflns_limit_h_max 25
_diffrn_reflns_limit_h_min -27
_diffrn_reflns_limit_k_max 2
_diffrn_reflns_limit_k_min -13
_diffrn_reflns_limit_l_max 15
_diffrn_reflns_limit_l_min 0
_diffrn_reflns_number 3593
_diffrn_reflns_theta_full 29.99
_diffrn_reflns_theta_max 29.99
_diffrn_reflns_theta_min 2.22
_diffrn_standards_decay_% 0
_diffrn_standards_interval_time 2h
_diffrn_standards_number 4
_exptl_absorpt_coefficient_mu 1.091
_exptl_absorpt_correction_T_max 0.909
_exptl_absorpt_correction_T_min 0.889
_exptl_absorpt_correction_type numerical
_exptl_absorpt_process_details '(X-Shape; Stoe & Cie, 1998)'
_exptl_crystal_colour red
_exptl_crystal_density_diffrn 1.536
_exptl_crystal_density_method 'not measured'
_exptl_crystal_description block
_exptl_crystal_F_000 944
_exptl_crystal_size_max 0.1
_exptl_crystal_size_mid 0.09
_exptl_crystal_size_min 0.08
_refine_diff_density_max 0.445
_refine_diff_density_min -0.318
_refine_ls_extinction_coef 0.00056(14)
_refine_ls_extinction_expression Fc^*^=kFc[1+0.001xFc^2^\l^3^/sin(2\q)]^-1/4^
_refine_ls_extinction_method SHELXL97
_refine_ls_goodness_of_fit_ref 1.039
_refine_ls_hydrogen_treatment constr
_refine_ls_matrix_type full
_refine_ls_number_parameters 98
_refine_ls_number_reflns 2863
_refine_ls_number_restraints 0
_refine_ls_restrained_S_all 1.039
_refine_ls_R_factor_all 0.0402
_refine_ls_R_factor_gt 0.0244
_refine_ls_shift/su_max 0.001
_refine_ls_shift/su_mean 0.000
_refine_ls_structure_factor_coef Fsqd
_refine_ls_weighting_details 'calc w=1/[\s^2^(Fo^2^)+(0.0257P)^2^+1.4007P] where P=(Fo^2^+2Fc^2^)/3'
_refine_ls_weighting_scheme calc
_refine_ls_wR_factor_gt 0.0565
_refine_ls_wR_factor_ref 0.0605
_reflns_number_gt 2357
_reflns_number_total 2863
_reflns_threshold_expression I>2\s(I)
_cod_data_source_file av1276.cif
_cod_data_source_block I
_cod_original_sg_symbol_H-M C2/c
_cod_database_code 2014301
_cod_database_fobs_code 2014301

loop_
_symmetry_equiv_pos_as_xyz
'x, y, z'
'-x, y, -z+1/2'
'x+1/2, y+1/2, z'
'-x+1/2, y+1/2, -z+1/2'
'-x, -y, -z'
'x, -y, z-1/2'
'-x+1/2, -y+1/2, -z'
'x+1/2, -y+1/2, z-1/2'

loop_
_atom_site_type_symbol
_atom_site_label
_atom_site_fract_x
_atom_site_fract_y
_atom_site_fract_z
_atom_site_U_iso_or_equiv
_atom_site_adp_type
_atom_site_calc_flag
_atom_site_refinement_flags
_atom_site_occupancy
_atom_site_disorder_assembly
_atom_site_disorder_group
Mo Mo1 0.5000 0.82240(2) 0.2500 0.02376(7) Uani d S 1 . .
S S1 0.55341(3) 0.68778(6) 0.14826(5) 0.04393(13) Uani d . 1 . .
S S2 0.42090(3) 0.95861(6) 0.11991(4) 0.03713(12) Uani d . 1 . .
N N1 0.55381(8) 0.21460(17) 0.14460(14) 0.0309(3) Uani d . 1 . .
H H1N1 0.5482 0.1901 0.0664 0.046 Uiso calc R 1 . .
H H2N1 0.5141 0.2596 0.1489 0.046 Uiso calc R 1 . .
H H3N1 0.5607 0.1373 0.1917 0.046 Uiso calc R 1 . .
N N2 0.57529(10) 0.3769(2) 0.36481(16) 0.0415(4) Uani d . 1 . .
H H1N2 0.5858 0.3872 0.4464 0.062 Uiso d R 1 . .
H H2N2 0.5627 0.4584 0.3247 0.062 Uiso d R 1 . .
C C1 0.61856(9) 0.31029(19) 0.18984(15) 0.0276(3) Uani d . 1 . .
H H1 0.6054 0.4037 0.1521 0.033 Uiso calc R 1 . .
C C2 0.63856(10) 0.3260(2) 0.33060(16) 0.0322(4) Uani d . 1 . .
H H2 0.6507 0.2316 0.3668 0.039 Uiso calc R 1 . .
C C3 0.70664(11) 0.4177(2) 0.37752(19) 0.0410(5) Uani d . 1 . .
H H3A 0.6958 0.5126 0.3445 0.049 Uiso calc R 1 . .
H H3B 0.7204 0.4237 0.4672 0.049 Uiso calc R 1 . .
C C4 0.76993(12) 0.3584(3) 0.3397(2) 0.0460(5) Uani d . 1 . .
H H4A 0.8118 0.4203 0.3693 0.055 Uiso calc R 1 . .
H H4B 0.7832 0.2661 0.3773 0.055 Uiso calc R 1 . .
C C5 0.74959(12) 0.3453(3) 0.2005(2) 0.0493(6) Uani d . 1 . .
H H5A 0.7898 0.3036 0.1779 0.059 Uiso calc R 1 . .
H H5B 0.7403 0.4385 0.1632 0.059 Uiso calc R 1 . .
C C6 0.68190(11) 0.2533(3) 0.1510(2) 0.0436(5) Uani d . 1 . .
H H6A 0.6683 0.2501 0.0612 0.052 Uiso calc R 1 . .
H H6B 0.6928 0.1576 0.1819 0.052 Uiso calc R 1 . .

loop_
_atom_site_aniso_label
_atom_site_aniso_U_11
_atom_site_aniso_U_22
_atom_site_aniso_U_33
_atom_site_aniso_U_12
_atom_site_aniso_U_13
_atom_site_aniso_U_23
Mo1 0.02964(11) 0.02047(10) 0.02143(10) 0.000 0.00816(7) 0.000
S1 0.0601(3) 0.0411(3) 0.0377(3) 0.0161(3) 0.0254(2) 0.0011(2)
S2 0.0380(3) 0.0320(2) 0.0331(2) 0.00617(19) -0.00159(19) -0.00118(19)
N1 0.0311(7) 0.0337(8) 0.0269(7) -0.0045(6) 0.0074(6) -0.0032(6)
N2 0.0503(10) 0.0479(10) 0.0302(8) -0.0091(8) 0.0180(7) -0.0070(8)
C1 0.0306(8) 0.0267(8) 0.0251(7) -0.0039(7) 0.0078(6) 0.0002(7)
C2 0.0383(9) 0.0307(9) 0.0255(8) -0.0053(8) 0.0066(7) 0.0005(7)
C3 0.0460(11) 0.0398(11) 0.0331(9) -0.0122(9) 0.0058(8) -0.0050(8)
C4 0.0346(10) 0.0440(12) 0.0510(12) -0.0086(9) 0.0005(9) 0.0051(10)
C5 0.0347(10) 0.0609(16) 0.0542(13) -0.0104(10) 0.0167(9) -0.0069(11)
C6 0.0364(10) 0.0510(13) 0.0455(11) -0.0052(10) 0.0157(9) -0.0143(10)

loop_
_atom_type_symbol
_atom_type_description
_atom_type_scat_dispersion_real
_atom_type_scat_dispersion_imag
_atom_type_scat_source
C C 0.0033 0.0016 'International Tables Vol C Tables 4.2.6.8 and 6.1.1.4'
H H 0.0000 0.0000 'International Tables Vol C Tables 4.2.6.8 and 6.1.1.4'
N N 0.0061 0.0033 'International Tables Vol C Tables 4.2.6.8 and 6.1.1.4'
S S 0.1246 0.1234 'International Tables Vol C Tables 4.2.6.8 and 6.1.1.4'
Mo Mo -1.6832 0.6857 'International Tables Vol C Tables 4.2.6.8 and 6.1.1.4'

loop_
_geom_angle_atom_site_label_1
_geom_angle_atom_site_label_2
_geom_angle_atom_site_label_3
_geom_angle_site_symmetry_1
_geom_angle_site_symmetry_3
_geom_angle
_geom_angle_publ_flag
S1 Mo1 S1 2_655 . 108.41(3) y
S1 Mo1 S2 2_655 2_655 109.41(2) y
S1 Mo1 S2 . 2_655 110.85(2) y
S1 Mo1 S2 2_655 . 110.85(2) y
S1 Mo1 S2 . . 109.41(2) y
S2 Mo1 S2 2_655 . 107.91(3) y
C1 N1 H1N1 . . 109.5 ?
C1 N1 H2N1 . . 109.5 ?
H1N1 N1 H2N1 . . 109.5 ?
C1 N1 H3N1 . . 109.5 ?
H1N1 N1 H3N1 . . 109.5 ?
H2N1 N1 H3N1 . . 109.5 ?
C2 N2 H1N2 . . 111.4 ?
C2 N2 H2N2 . . 105.5 ?
H1N2 N2 H2N2 . . 112.1 ?
N1 C1 C6 . . 110.27(15) y
N1 C1 C2 . . 109.52(14) y
C6 C1 C2 . . 111.56(16) y
N1 C1 H1 . . 108.5 ?
C6 C1 H1 . . 108.5 ?
C2 C1 H1 . . 108.5 ?
N2 C2 C3 . . 114.66(17) y
N2 C2 C1 . . 109.94(15) y
C3 C2 C1 . . 109.58(15) y
N2 C2 H2 . . 107.5 ?
C3 C2 H2 . . 107.5 ?
C1 C2 H2 . . 107.5 ?
C4 C3 C2 . . 111.82(18) y
C4 C3 H3A . . 109.3 ?
C2 C3 H3A . . 109.3 ?
C4 C3 H3B . . 109.3 ?
C2 C3 H3B . . 109.3 ?
H3A C3 H3B . . 107.9 ?
C5 C4 C3 . . 110.48(18) y
C5 C4 H4A . . 109.6 ?
C3 C4 H4A . . 109.6 ?
C5 C4 H4B . . 109.6 ?
C3 C4 H4B . . 109.6 ?
H4A C4 H4B . . 108.1 ?
C4 C5 C6 . . 110.59(19) y
C4 C5 H5A . . 109.5 ?
C6 C5 H5A . . 109.5 ?
C4 C5 H5B . . 109.5 ?
C6 C5 H5B . . 109.5 ?
H5A C5 H5B . . 108.1 ?
C1 C6 C5 . . 111.42(18) y
C1 C6 H6A . . 109.3 ?
C5 C6 H6A . . 109.3 ?
C1 C6 H6B . . 109.3 ?
C5 C6 H6B . . 109.3 ?
H6A C6 H6B . . 108.0 ?

loop_
_geom_bond_atom_site_label_1
_geom_bond_atom_site_label_2
_geom_bond_site_symmetry_2
_geom_bond_distance
_geom_bond_publ_flag
Mo1 S1 2_655 2.1751(5) y
Mo1 S1 . 2.1751(5) y
Mo1 S2 2_655 2.1876(6) y
Mo1 S2 . 2.1876(5) y
N1 C1 . 1.500(2) y
N1 H1N1 . 0.8900 ?
N1 H2N1 . 0.8900 ?
N1 H3N1 . 0.8900 ?
N2 C2 . 1.469(3) y
N2 H1N2 . 0.8900 ?
N2 H2N2 . 0.8900 ?
C1 C6 . 1.518(3) y
C1 C2 . 1.530(2) y
C1 H1 . 0.9800 ?
C2 C3 . 1.527(3) y
C2 H2 . 0.9800 ?
C3 C4 . 1.518(3) y
C3 H3A . 0.9700 ?
C3 H3B . 0.9700 ?
C4 C5 . 1.511(3) y
C4 H4A . 0.9700 ?
C4 H4B . 0.9700 ?
C5 C6 . 1.525(3) y
C5 H5A . 0.9700 ?
C5 H5B . 0.9700 ?
C6 H6A . 0.9700 ?
C6 H6B . 0.9700 ?

loop_
_geom_hbond_atom_site_label_D
_geom_hbond_atom_site_label_H
_geom_hbond_atom_site_label_A
_geom_hbond_site_symmetry_A
_geom_hbond_distance_DH
_geom_hbond_distance_HA
_geom_hbond_distance_DA
_geom_hbond_angle_DHA
N1 H1N1 S2 5_665 0.89 2.75 3.5762(16) 155.4
N1 H1N1 S1 5_665 0.89 2.86 3.4577(17) 125.8
N1 H2N1 N2 2_655 0.89 2.01 2.898(2) 171.3
N1 H3N1 S2 2_645 0.89 2.66 3.5238(17) 163.9
N2 H2N2 S1 . 0.89 2.92 3.768(2) 160.7
N2 H1N2 S1 6_566 0.89 2.64 3.4193(18) 146.2
